data_4065497
loop_
_publ_author_name
'Hosokawa, Aya'
'Kure, Bunsho'
'Nakajima, Takayuki'
'Nakamae, Kanako'
'Tanase, Tomoaki'

_publ_section_title
;
 Intramolecular Metal--Metal Bond Rearrangement in a Pt2PdHg
 Heterometallic Cluster Forming a HgI--PdICovalent Bond
;
_journal_issue 22
_journal_name_full Organometallics
_journal_page_first 6063
_journal_paper_doi 10.1021/om2008524
_journal_volume 30
_journal_year 2011
_chemical_formula_moiety 'C87 H86 Cl10 Hg2 I6 N2 P6 Pd Pt2 '
_chemical_formula_sum 'C87 H86 Cl10 Hg2 I6 N2 P6 Pd Pt2'
_chemical_formula_weight 3359.21
_space_group_IT_number 2
_symmetry_cell_setting triclinic
_symmetry_Int_Tables_number 2
_symmetry_space_group_name_Hall '-P 1'
_symmetry_space_group_name_H-M 'P -1'
_cell_angle_alpha 76.635(11)
_cell_angle_beta 89.427(11)
_cell_angle_gamma 65.709(6)
_cell_formula_units_Z 2
_cell_length_a 15.374(4)
_cell_length_b 17.862(4)
_cell_length_c 21.368(6)
_cell_measurement_reflns_used 13270
_cell_measurement_temperature 153(2)
_cell_measurement_theta_max 27.5
_cell_measurement_theta_min 3.0
_cell_volume 5180(2)
_computing_cell_refinement CrystalClear
_computing_data_collection CrystalClear
_computing_data_reduction CrystalStructure
_computing_molecular_graphics ORTEP-II
_computing_publication_material 'CrystalStructure 3.8'
_computing_structure_refinement SHELXL
_computing_structure_solution SHELXS97
_diffrn_ambient_temperature 153(2)
_diffrn_detector_area_resol_mean 7.31
_diffrn_measured_fraction_theta_full 0.980
_diffrn_measured_fraction_theta_max 0.980
_diffrn_measurement_device_type 'Rigaku Mercury'
_diffrn_measurement_method \w
_diffrn_radiation_type 'Mo K\a'
_diffrn_radiation_wavelength 0.71070
_diffrn_reflns_av_R_equivalents 0.059
_diffrn_reflns_limit_h_max 19
_diffrn_reflns_limit_h_min -19
_diffrn_reflns_limit_k_max 23
_diffrn_reflns_limit_k_min -23
_diffrn_reflns_limit_l_max 27
_diffrn_reflns_limit_l_min -27
_diffrn_reflns_number 48120
_diffrn_reflns_theta_full 27.50
_diffrn_reflns_theta_max 27.48
_exptl_absorpt_coefficient_mu 7.994
_exptl_absorpt_correction_T_max 0.202
_exptl_absorpt_correction_T_min 0.126
_exptl_absorpt_correction_type multi-scan
_exptl_absorpt_process_details 'Jacobson, R. (1998) Private communication'
_exptl_crystal_colour 'dark red'
_exptl_crystal_density_diffrn 2.154
_exptl_crystal_density_method 'not measured'
_exptl_crystal_description block
_exptl_crystal_F_000 3124.00
_exptl_crystal_size_max 0.45
_exptl_crystal_size_mid 0.25
_exptl_crystal_size_min 0.20
_refine_diff_density_max 1.91
_refine_diff_density_min -1.34
_refine_ls_extinction_coef 0.00010(5)
_refine_ls_extinction_method SHELXL
_refine_ls_goodness_of_fit_ref 0.992
_refine_ls_hydrogen_treatment refall
_refine_ls_number_parameters 1065
_refine_ls_number_reflns 22945
_refine_ls_R_factor_gt 0.0475
_refine_ls_shift/su_max 0.0010
_refine_ls_structure_factor_coef Fsqd
_refine_ls_weighting_details 'w = 1/[\s^2^(Fo^2^)+(0.0481P)^2^+0.0000P] where P=(Fo^2^+2Fc^2^)/3'
_refine_ls_weighting_scheme calc
_refine_ls_wR_factor_ref 0.1147
_reflns_number_gt 19087
_reflns_number_total 22945
_reflns_threshold_expression F^2^>2.0\s(F^2^)
_cod_data_source_file om2008524_si_002.cif
_cod_data_source_block '_complex4''
_cod_original_cell_volume 5179(2)
_cod_original_formula_sum 'C87 H86 Cl10 Hg2 I6 N2 P6 Pd Pt2 '
_cod_database_code 4065497

loop_
_symmetry_equiv_pos_site_id
_symmetry_equiv_pos_as_xyz
1 +X,+Y,+Z
2 -X,-Y,-Z

loop_
_atom_site_label
_atom_site_type_symbol
_atom_site_fract_x
_atom_site_fract_y
_atom_site_fract_z
_atom_site_U_iso_or_equiv
_atom_site_adp_type
_atom_site_occupancy
_atom_site_symmetry_multiplicity
_atom_site_calc_flag
_atom_site_refinement_flags
Hg(1) Hg 0.466770(17) 0.294630(14) 0.663530(11) 0.02122(6) Uani 1.00 1 d .
Hg(2) Hg 0.89337(2) -0.259850(18) 0.790810(17) 0.04300(8) Uani 1.00 1 d .
Pt(1) Pt 0.569810(17) 0.305130(14) 0.791120(12) 0.02032(6) Uani 1.00 1 d .
Pt(2) Pt 0.445400(16) 0.230960(13) 0.791070(11) 0.01772(6) Uani 1.00 1 d .
I(1) I 0.32881(3) 0.15042(2) 0.82109(2) 0.02431(10) Uani 1.00 1 d .
I(2) I 0.55853(4) 0.39198(3) 0.61959(3) 0.04313(14) Uani 1.00 1 d .
I(3) I 0.89865(4) -0.10184(3) 0.74052(3) 0.04201(13) Uani 1.00 1 d .
I(4) I 0.99837(5) -0.32226(4) 0.91042(3) 0.06501(18) Uani 1.00 1 d .
I(5) I 0.70166(4) -0.23137(4) 0.79154(4) 0.06190(18) Uani 1.00 1 d .
I(6) I 0.99061(5) -0.36572(3) 0.70933(4) 0.06286(18) Uani 1.00 1 d .
Pd(1) Pd 0.34969(3) 0.22276(3) 0.66130(2) 0.01793(10) Uani 1.00 1 d .
Cl(1) Cl 0.97201(16) 0.67928(15) 0.18345(13) 0.0604(6) Uani 1.00 1 d .
Cl(2) Cl 0.9771(3) 0.8149(2) 0.0824(2) 0.1319(16) Uani 1.00 1 d .
Cl(3) Cl 0.5138(3) 0.1687(2) 0.03414(16) 0.1062(11) Uani 1.00 1 d .
Cl(4) Cl 0.6060(5) 0.1461(4) 0.1542(2) 0.199(3) Uani 1.00 1 d .
Cl(5) Cl 1.0714(3) -0.1684(2) 0.56278(19) 0.1143(12) Uani 1.00 1 d .
Cl(6) Cl 1.2283(3) -0.2305(3) 0.6551(3) 0.180(2) Uani 1.00 1 d .
Cl(7) Cl 1.1450(3) -0.1414(3) 0.8803(2) 0.1486(18) Uani 1.00 1 d .
Cl(8) Cl 1.2723(3) -0.2877(2) 0.8431(3) 0.175(2) Uani 1.00 1 d .
Cl(9) Cl 0.3598(7) 0.1610(4) 0.4019(3) 0.132(3) Uani 0.50 1 d P
Cl(10) Cl 0.3023(10) 0.1781(6) 0.4363(9) 0.289(11) Uani 0.50 1 d P
Cl(11) Cl 0.2736(13) 0.3237(5) 0.4273(4) 0.193(7) Uani 0.50 1 d P
Cl(12) Cl 0.3691(9) 0.3065(7) 0.4231(4) 0.154(4) Uani 0.50 1 d P
P(1) P 0.44856(12) 0.42887(10) 0.80515(9) 0.0254(3) Uani 1.00 1 d .
P(2) P 0.31306(11) 0.35467(9) 0.78885(8) 0.0202(3) Uani 1.00 1 d .
P(3) P 0.23502(11) 0.35956(9) 0.65157(8) 0.0208(3) Uani 1.00 1 d .
P(4) P 0.70333(11) 0.18581(9) 0.78162(8) 0.0218(3) Uani 1.00 1 d .
P(5) P 0.56999(11) 0.10323(9) 0.79195(8) 0.0189(3) Uani 1.00 1 d .
P(6) P 0.48134(12) 0.09533(9) 0.66381(8) 0.0205(3) Uani 1.00 1 d .
N(1) N 0.7088(4) 0.3801(3) 0.8209(3) 0.0321(13) Uani 1.00 1 d .
N(2) N 0.2024(4) 0.1417(3) 0.6523(3) 0.0418(16) Uani 1.00 1 d .
C(1) C 0.6574(4) 0.3521(3) 0.8070(3) 0.0279(14) Uani 1.00 1 d .
C(2) C 0.2547(5) 0.1731(4) 0.6564(3) 0.0326(15) Uani 1.00 1 d .
C(3) C 0.3347(4) 0.4509(3) 0.7646(3) 0.0270(14) Uani 1.00 1 d .
C(4) C 0.2095(4) 0.3799(3) 0.7317(3) 0.0238(13) Uani 1.00 1 d .
C(5) C 0.6724(4) 0.1118(3) 0.7525(3) 0.0213(12) Uani 1.00 1 d .
C(6) C 0.5412(4) 0.0405(3) 0.7457(2) 0.0205(12) Uani 1.00 1 d .
C(7) C 0.7633(4) 0.4226(3) 0.8345(3) 0.0320(16) Uani 1.00 1 d .
C(8) C 0.7748(5) 0.4809(4) 0.7821(4) 0.0397(18) Uani 1.00 1 d .
C(9) C 0.8265(6) 0.5242(5) 0.7981(5) 0.057(2) Uani 1.00 1 d .
C(10) C 0.8619(6) 0.5086(5) 0.8612(5) 0.060(2) Uani 1.00 1 d .
C(11) C 0.8517(5) 0.4502(5) 0.9091(5) 0.052(2) Uani 1.00 1 d .
C(12) C 0.8008(5) 0.4038(4) 0.8989(4) 0.0394(18) Uani 1.00 1 d .
C(13) C 0.7349(6) 0.4937(5) 0.7155(4) 0.055(2) Uani 1.00 1 d .
C(14) C 0.7871(6) 0.3395(5) 0.9502(4) 0.050(2) Uani 1.00 1 d .
C(15) C 0.1450(5) 0.0988(4) 0.6471(5) 0.048(2) Uani 1.00 1 d .
C(16) C 0.1128(6) 0.0656(5) 0.7052(5) 0.056(2) Uani 1.00 1 d .
C(17) C 0.0548(6) 0.0238(5) 0.6996(6) 0.069(3) Uani 1.00 1 d .
C(18) C 0.0343(7) 0.0150(5) 0.6387(6) 0.065(2) Uani 1.00 1 d .
C(19) C 0.0689(7) 0.0451(6) 0.5849(6) 0.071(3) Uani 1.00 1 d .
C(20) C 0.1251(5) 0.0907(5) 0.5861(5) 0.052(2) Uani 1.00 1 d .
C(21) C 0.1344(8) 0.0775(7) 0.7688(5) 0.079(3) Uani 1.00 1 d .
C(22) C 0.1620(7) 0.1268(7) 0.5285(5) 0.074(3) Uani 1.00 1 d .
C(23) C 0.4673(4) 0.5248(3) 0.7730(3) 0.0322(16) Uani 1.00 1 d .
C(24) C 0.4460(5) 0.5664(4) 0.7097(4) 0.046(2) Uani 1.00 1 d .
C(25) C 0.4642(6) 0.6385(5) 0.6863(5) 0.065(2) Uani 1.00 1 d .
C(26) C 0.5042(7) 0.6662(5) 0.7257(6) 0.075(3) Uani 1.00 1 d .
C(27) C 0.5266(6) 0.6254(5) 0.7907(5) 0.064(2) Uani 1.00 1 d .
C(28) C 0.5075(6) 0.5546(4) 0.8156(4) 0.048(2) Uani 1.00 1 d .
C(29) C 0.4296(5) 0.4296(4) 0.8888(3) 0.0357(16) Uani 1.00 1 d .
C(30) C 0.4985(6) 0.3734(5) 0.9385(3) 0.0427(18) Uani 1.00 1 d .
C(31) C 0.4844(8) 0.3787(7) 1.0029(4) 0.063(2) Uani 1.00 1 d .
C(32) C 0.3984(8) 0.4401(7) 1.0153(5) 0.068(3) Uani 1.00 1 d .
C(33) C 0.3295(8) 0.4935(7) 0.9673(5) 0.067(3) Uani 1.00 1 d .
C(34) C 0.3430(6) 0.4912(5) 0.9031(4) 0.047(2) Uani 1.00 1 d .
C(35) C 0.2594(4) 0.3621(3) 0.8645(3) 0.0245(13) Uani 1.00 1 d .
C(36) C 0.3098(5) 0.3040(4) 0.9211(3) 0.0303(15) Uani 1.00 1 d .
C(37) C 0.2743(6) 0.3106(5) 0.9807(3) 0.0437(19) Uani 1.00 1 d .
C(38) C 0.1849(6) 0.3754(5) 0.9822(4) 0.051(2) Uani 1.00 1 d .
C(39) C 0.1341(6) 0.4310(5) 0.9270(4) 0.048(2) Uani 1.00 1 d .
C(40) C 0.1706(5) 0.4257(4) 0.8673(3) 0.0362(16) Uani 1.00 1 d .
C(41) C 0.2544(4) 0.4489(3) 0.6016(3) 0.0220(12) Uani 1.00 1 d .
C(42) C 0.3047(4) 0.4343(4) 0.5473(3) 0.0299(14) Uani 1.00 1 d .
C(43) C 0.3171(5) 0.4999(4) 0.5051(3) 0.0408(18) Uani 1.00 1 d .
C(44) C 0.2817(5) 0.5794(4) 0.5162(3) 0.0418(19) Uani 1.00 1 d .
C(45) C 0.2299(6) 0.5944(4) 0.5696(4) 0.045(2) Uani 1.00 1 d .
C(46) C 0.2167(5) 0.5288(4) 0.6113(3) 0.0328(15) Uani 1.00 1 d .
C(47) C 0.1182(4) 0.3810(3) 0.6139(3) 0.0270(14) Uani 1.00 1 d .
C(48) C 0.0317(4) 0.4290(4) 0.6341(3) 0.0337(15) Uani 1.00 1 d .
C(49) C -0.0539(5) 0.4500(5) 0.5990(4) 0.052(2) Uani 1.00 1 d .
C(50) C -0.0539(6) 0.4256(5) 0.5423(4) 0.053(2) Uani 1.00 1 d .
C(51) C 0.0314(6) 0.3784(4) 0.5216(3) 0.043(2) Uani 1.00 1 d .
C(52) C 0.1179(5) 0.3540(4) 0.5579(3) 0.0358(16) Uani 1.00 1 d .
C(53) C 0.7710(4) 0.1275(3) 0.8594(3) 0.0307(15) Uani 1.00 1 d .
C(54) C 0.8594(5) 0.0585(4) 0.8638(4) 0.0430(19) Uani 1.00 1 d .
C(55) C 0.9063(6) 0.0104(5) 0.9245(4) 0.059(2) Uani 1.00 1 d .
C(56) C 0.8680(6) 0.0305(5) 0.9791(4) 0.060(2) Uani 1.00 1 d .
C(57) C 0.7802(7) 0.0996(6) 0.9752(4) 0.056(2) Uani 1.00 1 d .
C(58) C 0.7335(5) 0.1467(4) 0.9151(3) 0.0380(17) Uani 1.00 1 d .
C(59) C 0.7876(4) 0.2050(3) 0.7272(3) 0.0287(14) Uani 1.00 1 d .
C(60) C 0.7864(5) 0.1958(4) 0.6638(3) 0.0371(17) Uani 1.00 1 d .
C(61) C 0.8464(5) 0.2161(5) 0.6205(4) 0.049(2) Uani 1.00 1 d .
C(62) C 0.9059(6) 0.2477(4) 0.6396(5) 0.052(2) Uani 1.00 1 d .
C(63) C 0.9094(5) 0.2566(5) 0.7012(5) 0.052(2) Uani 1.00 1 d .
C(64) C 0.8522(5) 0.2347(4) 0.7464(4) 0.0384(17) Uani 1.00 1 d .
C(65) C 0.6208(4) 0.0264(3) 0.8691(3) 0.0234(13) Uani 1.00 1 d .
C(66) C 0.7002(5) -0.0501(3) 0.8711(3) 0.0324(15) Uani 1.00 1 d .
C(67) C 0.7379(5) -0.1090(4) 0.9296(3) 0.0381(17) Uani 1.00 1 d .
C(68) C 0.6970(5) -0.0931(4) 0.9854(3) 0.0400(18) Uani 1.00 1 d .
C(69) C 0.6181(5) -0.0189(4) 0.9828(3) 0.0404(18) Uani 1.00 1 d .
C(70) C 0.5803(5) 0.0407(4) 0.9257(3) 0.0329(15) Uani 1.00 1 d .
C(71) C 0.5767(4) 0.0965(4) 0.6127(3) 0.0263(13) Uani 1.00 1 d .
C(72) C 0.6654(5) 0.0266(5) 0.6211(3) 0.0396(18) Uani 1.00 1 d .
C(73) C 0.7395(6) 0.0294(6) 0.5838(4) 0.055(2) Uani 1.00 1 d .
C(74) C 0.7272(6) 0.1002(7) 0.5384(4) 0.054(2) Uani 1.00 1 d .
C(75) C 0.6389(6) 0.1709(6) 0.5280(3) 0.048(2) Uani 1.00 1 d .
C(76) C 0.5636(6) 0.1689(4) 0.5646(3) 0.0371(17) Uani 1.00 1 d .
C(77) C 0.4469(5) 0.0165(4) 0.6431(3) 0.0301(14) Uani 1.00 1 d .
C(78) C 0.4100(6) -0.0288(4) 0.6872(3) 0.045(2) Uani 1.00 1 d .
C(79) C 0.3760(6) -0.0834(4) 0.6712(4) 0.051(2) Uani 1.00 1 d .
C(80) C 0.3776(6) -0.0914(5) 0.6088(4) 0.054(2) Uani 1.00 1 d .
C(81) C 0.4111(10) -0.0434(9) 0.5632(5) 0.103(5) Uani 1.00 1 d .
C(82) C 0.4474(9) 0.0079(8) 0.5818(5) 0.082(3) Uani 1.00 1 d .
C(83) C 0.9314(7) 0.7374(6) 0.1051(4) 0.066(2) Uani 1.00 1 d .
C(84) C 0.5232(8) 0.1214(6) 0.1141(4) 0.074(3) Uani 1.00 1 d .
C(85) C 1.1119(8) -0.2088(6) 0.6439(6) 0.083(3) Uani 1.00 1 d .
C(86) C 1.1610(9) -0.2068(7) 0.8317(6) 0.091(3) Uani 1.00 1 d .
C(87) C 0.2904(15) 0.2628(9) 0.3814(7) 0.139(6) Uani 1.00 1 d .
H(1) H 0.3365 0.4664 0.7172 0.032 Uiso 1.00 1 c R
H(2) H 0.2827 0.4988 0.7770 0.032 Uiso 1.00 1 c R
H(3) H 0.1739 0.3469 0.7523 0.029 Uiso 1.00 1 c R
H(4) H 0.1662 0.4407 0.7255 0.029 Uiso 1.00 1 c R
H(5) H 0.7277 0.0556 0.7622 0.026 Uiso 1.00 1 c R
H(6) H 0.6563 0.1318 0.7051 0.026 Uiso 1.00 1 c R
H(7) H 0.4998 0.0168 0.7707 0.025 Uiso 1.00 1 c R
H(8) H 0.6015 -0.0080 0.7425 0.025 Uiso 1.00 1 c R
H(9) H 0.8372 0.5646 0.7652 0.069 Uiso 1.00 1 c R
H(10) H 0.8945 0.5402 0.8709 0.072 Uiso 1.00 1 c R
H(11) H 0.8799 0.4399 0.9513 0.063 Uiso 1.00 1 c R
H(12) H 0.0297 0.0017 0.7366 0.083 Uiso 1.00 1 c R
H(13) H -0.0054 -0.0130 0.6350 0.078 Uiso 1.00 1 c R
H(14) H 0.0551 0.0352 0.5451 0.085 Uiso 1.00 1 c R
H(15) H 0.7828 0.4544 0.6941 0.066 Uiso 1.00 1 c R
H(16) H 0.7185 0.5522 0.6911 0.066 Uiso 1.00 1 c R
H(17) H 0.6773 0.4829 0.7174 0.066 Uiso 1.00 1 c R
H(18) H 0.7279 0.3667 0.9698 0.061 Uiso 1.00 1 c R
H(19) H 0.8417 0.3132 0.9833 0.061 Uiso 1.00 1 c R
H(20) H 0.7824 0.2959 0.9315 0.061 Uiso 1.00 1 c R
H(21) H 0.1948 0.0307 0.7900 0.095 Uiso 1.00 1 c R
H(22) H 0.0824 0.0785 0.7960 0.095 Uiso 1.00 1 c R
H(23) H 0.1403 0.1313 0.7625 0.095 Uiso 1.00 1 c R
H(24) H 0.1153 0.1848 0.5087 0.089 Uiso 1.00 1 c R
H(25) H 0.1726 0.0921 0.4974 0.089 Uiso 1.00 1 c R
H(26) H 0.2227 0.1275 0.5412 0.089 Uiso 1.00 1 c R
H(27) H 0.4187 0.5468 0.6809 0.055 Uiso 1.00 1 c R
H(28) H 0.4478 0.6679 0.6420 0.078 Uiso 1.00 1 c R
H(29) H 0.5174 0.7141 0.7090 0.090 Uiso 1.00 1 c R
H(30) H 0.5550 0.6455 0.8185 0.077 Uiso 1.00 1 c R
H(31) H 0.5213 0.5271 0.8603 0.058 Uiso 1.00 1 c R
H(32) H 0.5557 0.3310 0.9292 0.051 Uiso 1.00 1 c R
H(33) H 0.5323 0.3414 1.0371 0.076 Uiso 1.00 1 c R
H(34) H 0.3882 0.4442 1.0586 0.081 Uiso 1.00 1 c R
H(35) H 0.2709 0.5333 0.9775 0.080 Uiso 1.00 1 c R
H(36) H 0.2951 0.5302 0.8694 0.057 Uiso 1.00 1 c R
H(37) H 0.3697 0.2589 0.9193 0.036 Uiso 1.00 1 c R
H(38) H 0.3102 0.2717 1.0195 0.052 Uiso 1.00 1 c R
H(39) H 0.1594 0.3806 1.0224 0.061 Uiso 1.00 1 c R
H(40) H 0.0728 0.4743 0.9288 0.058 Uiso 1.00 1 c R
H(41) H 0.1346 0.4656 0.8289 0.043 Uiso 1.00 1 c R
H(42) H 0.3303 0.3793 0.5395 0.036 Uiso 1.00 1 c R
H(43) H 0.3504 0.4899 0.4680 0.049 Uiso 1.00 1 c R
H(44) H 0.2923 0.6238 0.4880 0.050 Uiso 1.00 1 c R
H(45) H 0.2038 0.6494 0.5773 0.055 Uiso 1.00 1 c R
H(46) H 0.1809 0.5394 0.6472 0.039 Uiso 1.00 1 c R
H(47) H 0.0309 0.4477 0.6723 0.040 Uiso 1.00 1 c R
H(48) H -0.1130 0.4814 0.6141 0.062 Uiso 1.00 1 c R
H(49) H -0.1127 0.4414 0.5178 0.063 Uiso 1.00 1 c R
H(50) H 0.0316 0.3622 0.4822 0.052 Uiso 1.00 1 c R
H(51) H 0.1765 0.3189 0.5444 0.043 Uiso 1.00 1 c R
H(52) H 0.8873 0.0446 0.8258 0.052 Uiso 1.00 1 c R
H(53) H 0.9660 -0.0372 0.9278 0.070 Uiso 1.00 1 c R
H(54) H 0.9013 -0.0027 1.0202 0.072 Uiso 1.00 1 c R
H(55) H 0.7531 0.1140 1.0132 0.068 Uiso 1.00 1 c R
H(56) H 0.6736 0.1940 0.9122 0.046 Uiso 1.00 1 c R
H(57) H 0.7438 0.1752 0.6501 0.044 Uiso 1.00 1 c R
H(58) H 0.8458 0.2081 0.5782 0.059 Uiso 1.00 1 c R
H(59) H 0.9452 0.2636 0.6097 0.062 Uiso 1.00 1 c R
H(60) H 0.9518 0.2782 0.7137 0.062 Uiso 1.00 1 c R
H(61) H 0.8569 0.2397 0.7894 0.046 Uiso 1.00 1 c R
H(62) H 0.7279 -0.0614 0.8325 0.039 Uiso 1.00 1 c R
H(63) H 0.7924 -0.1606 0.9313 0.046 Uiso 1.00 1 c R
H(64) H 0.7233 -0.1335 1.0257 0.048 Uiso 1.00 1 c R
H(65) H 0.5892 -0.0087 1.0213 0.048 Uiso 1.00 1 c R
H(66) H 0.5260 0.0922 0.9248 0.039 Uiso 1.00 1 c R
H(67) H 0.6754 -0.0239 0.6529 0.048 Uiso 1.00 1 c R
H(68) H 0.7992 -0.0191 0.5905 0.065 Uiso 1.00 1 c R
H(69) H 0.7782 0.1021 0.5136 0.065 Uiso 1.00 1 c R
H(70) H 0.6299 0.2207 0.4958 0.058 Uiso 1.00 1 c R
H(71) H 0.5034 0.2168 0.5566 0.045 Uiso 1.00 1 c R
H(72) H 0.4078 -0.0225 0.7302 0.054 Uiso 1.00 1 c R
H(73) H 0.3518 -0.1148 0.7029 0.062 Uiso 1.00 1 c R
H(74) H 0.3560 -0.1294 0.5970 0.065 Uiso 1.00 1 c R
H(75) H 0.4090 -0.0457 0.5193 0.124 Uiso 1.00 1 c R
H(76) H 0.4736 0.0380 0.5507 0.098 Uiso 1.00 1 c R
H(77) H 0.8605 0.7656 0.1007 0.079 Uiso 1.00 1 c R
H(78) H 0.9515 0.6990 0.0757 0.079 Uiso 1.00 1 c R
H(79) H 0.5470 0.0592 0.1208 0.089 Uiso 1.00 1 c R
H(80) H 0.4600 0.1431 0.1312 0.089 Uiso 1.00 1 c R
H(81) H 1.0743 -0.1671 0.6683 0.100 Uiso 1.00 1 c R
H(82) H 1.1024 -0.2612 0.6606 0.100 Uiso 1.00 1 c R
H(83) H 1.1490 -0.1734 0.7862 0.109 Uiso 1.00 1 c R
H(84) H 1.1131 -0.2309 0.8392 0.109 Uiso 1.00 1 c R

loop_
_atom_site_aniso_label
_atom_site_aniso_U_11
_atom_site_aniso_U_22
_atom_site_aniso_U_33
_atom_site_aniso_U_12
_atom_site_aniso_U_13
_atom_site_aniso_U_23
Hg(1) 0.02185(13) 0.02786(12) 0.01850(13) -0.01528(9) 0.00329(9) -0.00505(9)
Hg(2) 0.03936(18) 0.03657(15) 0.0595(2) -0.01848(13) 0.01616(15) -0.01957(14)
Pt(1) 0.02087(13) 0.02372(11) 0.02081(14) -0.01269(9) 0.00048(9) -0.00741(9)
Pt(2) 0.01913(12) 0.02207(11) 0.01541(12) -0.01113(9) 0.00204(9) -0.00640(8)
I(1) 0.0264(2) 0.03026(19) 0.0241(2) -0.01816(16) 0.00687(17) -0.00954(16)
I(2) 0.0399(2) 0.0530(2) 0.0434(3) -0.0346(2) 0.0035(2) 0.0037(2)
I(3) 0.0380(2) 0.0311(2) 0.0566(3) -0.0136(2) 0.0127(2) -0.0125(2)
I(4) 0.0592(4) 0.0662(3) 0.0622(4) -0.0269(3) 0.0014(3) -0.0012(3)
I(5) 0.0427(3) 0.0671(3) 0.1028(5) -0.0319(2) 0.0297(3) -0.0551(3)
I(6) 0.0725(4) 0.0448(2) 0.0840(4) -0.0291(2) 0.0476(3) -0.0329(3)
Pd(1) 0.0189(2) 0.0233(2) 0.0164(2) -0.01276(17) 0.00116(17) -0.00633(17)
Cl(1) 0.0414(12) 0.0702(13) 0.0683(16) -0.0246(10) 0.0075(10) -0.0126(11)
Cl(2) 0.184(4) 0.0620(17) 0.123(3) -0.041(2) 0.038(2) 0.0045(18)
Cl(3) 0.142(3) 0.096(2) 0.070(2) -0.042(2) -0.020(2) -0.0155(16)
Cl(4) 0.276(7) 0.304(7) 0.075(2) -0.216(6) -0.066(3) 0.030(3)
Cl(5) 0.147(3) 0.0750(19) 0.107(2) -0.032(2) -0.001(2) -0.0235(18)
Cl(6) 0.082(3) 0.210(5) 0.275(7) -0.047(3) 0.011(3) -0.137(5)
Cl(7) 0.132(3) 0.176(4) 0.177(4) -0.066(3) 0.016(3) -0.114(3)
Cl(8) 0.091(3) 0.088(2) 0.327(7) -0.012(2) -0.017(3) -0.063(3)
Cl(9) 0.150(8) 0.090(4) 0.084(5) 0.021(4) -0.001(4) -0.022(3)
Cl(10) 0.231(14) 0.103(6) 0.47(2) -0.059(7) 0.231(17) 0.026(10)
Cl(11) 0.41(2) 0.080(5) 0.062(4) -0.067(9) 0.079(9) -0.033(4)
Cl(12) 0.211(11) 0.157(8) 0.057(4) -0.028(8) -0.018(6) -0.051(5)
P(1) 0.0249(8) 0.0246(7) 0.0326(9) -0.0142(6) 0.0037(7) -0.0112(6)
P(2) 0.0192(7) 0.0242(6) 0.0202(8) -0.0108(5) 0.0033(6) -0.0080(5)
P(3) 0.0191(7) 0.0260(7) 0.0198(8) -0.0124(6) 0.0014(6) -0.0048(6)
P(4) 0.0186(7) 0.0253(7) 0.0236(8) -0.0102(6) -0.0007(6) -0.0079(6)
P(5) 0.0209(7) 0.0227(6) 0.0169(7) -0.0118(5) 0.0008(6) -0.0071(5)
P(6) 0.0229(8) 0.0268(7) 0.0177(8) -0.0141(6) 0.0026(6) -0.0096(6)
N(1) 0.027(3) 0.036(2) 0.045(3) -0.020(2) 0.007(2) -0.019(2)
N(2) 0.025(3) 0.034(2) 0.072(5) -0.016(2) 0.000(3) -0.017(3)
C(1) 0.025(3) 0.027(2) 0.035(3) -0.012(2) 0.000(2) -0.011(2)
C(2) 0.028(3) 0.029(3) 0.040(4) -0.010(2) 0.002(3) -0.013(2)
C(3) 0.025(3) 0.025(2) 0.033(3) -0.011(2) 0.005(2) -0.010(2)
C(4) 0.017(3) 0.032(2) 0.025(3) -0.013(2) 0.004(2) -0.005(2)
C(5) 0.018(3) 0.026(2) 0.025(3) -0.013(2) 0.004(2) -0.010(2)
C(6) 0.020(3) 0.023(2) 0.018(3) -0.007(2) -0.001(2) -0.007(2)
C(7) 0.019(3) 0.028(3) 0.057(5) -0.014(2) 0.006(3) -0.017(3)
C(8) 0.023(3) 0.029(3) 0.067(5) -0.013(2) 0.001(3) -0.007(3)
C(9) 0.035(4) 0.046(4) 0.097(8) -0.026(3) 0.005(4) -0.011(4)
C(10) 0.036(4) 0.046(4) 0.112(9) -0.025(3) 0.003(5) -0.030(5)
C(11) 0.036(4) 0.057(4) 0.082(7) -0.027(3) 0.001(4) -0.037(4)
C(12) 0.028(3) 0.042(3) 0.062(5) -0.018(3) 0.007(3) -0.031(3)
C(13) 0.048(5) 0.055(4) 0.064(6) -0.027(4) 0.009(4) -0.007(4)
C(14) 0.053(5) 0.065(5) 0.048(5) -0.029(4) 0.008(4) -0.031(4)
C(15) 0.022(3) 0.034(3) 0.092(7) -0.014(3) 0.001(4) -0.020(4)
C(16) 0.041(4) 0.039(4) 0.091(7) -0.023(3) -0.010(4) -0.010(4)
C(17) 0.053(6) 0.057(5) 0.109(9) -0.041(4) -0.009(5) -0.007(5)
C(18) 0.050(5) 0.056(5) 0.105(9) -0.039(4) -0.006(5) -0.018(5)
C(19) 0.056(6) 0.066(5) 0.112(9) -0.032(5) 0.005(6) -0.051(6)
C(20) 0.030(4) 0.056(4) 0.086(7) -0.020(3) 0.003(4) -0.040(4)
C(21) 0.077(7) 0.094(7) 0.089(8) -0.064(6) -0.005(6) -0.008(6)
C(22) 0.059(6) 0.109(8) 0.090(8) -0.047(6) 0.021(6) -0.068(7)
C(23) 0.030(3) 0.022(2) 0.049(4) -0.016(2) 0.007(3) -0.007(2)
C(24) 0.039(4) 0.037(3) 0.059(5) -0.020(3) -0.005(3) 0.001(3)
C(25) 0.045(5) 0.041(4) 0.102(8) -0.026(4) -0.006(5) 0.010(4)
C(26) 0.050(6) 0.036(4) 0.134(10) -0.025(4) 0.005(6) 0.002(5)
C(27) 0.055(6) 0.049(4) 0.110(9) -0.036(4) 0.019(5) -0.035(5)
C(28) 0.047(5) 0.039(3) 0.072(6) -0.028(3) 0.005(4) -0.021(3)
C(29) 0.040(4) 0.045(3) 0.043(4) -0.029(3) 0.010(3) -0.029(3)
C(30) 0.053(5) 0.053(4) 0.033(4) -0.028(3) 0.007(3) -0.020(3)
C(31) 0.087(8) 0.098(7) 0.036(5) -0.065(6) 0.010(5) -0.026(5)
C(32) 0.095(8) 0.109(8) 0.046(6) -0.069(7) 0.028(6) -0.057(6)
C(33) 0.075(7) 0.090(7) 0.079(7) -0.053(6) 0.041(6) -0.068(6)
C(34) 0.054(5) 0.054(4) 0.058(5) -0.031(4) 0.017(4) -0.040(4)
C(35) 0.032(3) 0.032(3) 0.019(3) -0.018(2) 0.012(2) -0.017(2)
C(36) 0.047(4) 0.032(3) 0.020(3) -0.024(3) 0.000(3) -0.007(2)
C(37) 0.059(5) 0.050(4) 0.033(4) -0.031(4) 0.011(3) -0.016(3)
C(38) 0.064(6) 0.074(5) 0.046(5) -0.045(5) 0.034(4) -0.044(4)
C(39) 0.037(4) 0.069(5) 0.052(5) -0.022(4) 0.014(4) -0.040(4)
C(40) 0.031(4) 0.047(3) 0.036(4) -0.016(3) 0.009(3) -0.019(3)
C(41) 0.019(3) 0.029(2) 0.021(3) -0.015(2) 0.001(2) -0.004(2)
C(42) 0.030(3) 0.033(3) 0.027(3) -0.015(2) 0.005(2) -0.005(2)
C(43) 0.037(4) 0.053(4) 0.029(4) -0.022(3) 0.011(3) 0.002(3)
C(44) 0.042(4) 0.041(3) 0.042(4) -0.025(3) 0.003(3) 0.004(3)
C(45) 0.063(5) 0.035(3) 0.043(4) -0.027(3) 0.003(4) -0.006(3)
C(46) 0.039(4) 0.031(3) 0.029(3) -0.017(2) 0.005(3) -0.004(2)
C(47) 0.024(3) 0.025(2) 0.032(3) -0.014(2) -0.005(2) 0.001(2)
C(48) 0.022(3) 0.046(3) 0.033(4) -0.016(2) 0.003(2) -0.007(3)
C(49) 0.027(4) 0.059(4) 0.061(6) -0.018(3) -0.004(3) 0.001(4)
C(50) 0.040(4) 0.059(4) 0.058(5) -0.035(4) -0.024(4) 0.016(4)
C(51) 0.051(5) 0.056(4) 0.028(4) -0.033(4) -0.022(3) 0.003(3)
C(52) 0.034(4) 0.046(3) 0.030(4) -0.024(3) -0.009(3) -0.002(3)
C(53) 0.029(3) 0.029(3) 0.036(4) -0.014(2) -0.008(3) -0.006(2)
C(54) 0.035(4) 0.042(3) 0.048(5) -0.011(3) -0.012(3) -0.013(3)
C(55) 0.051(5) 0.050(4) 0.057(6) -0.007(4) -0.028(4) -0.007(4)
C(56) 0.058(6) 0.058(5) 0.056(6) -0.028(4) -0.035(4) 0.011(4)
C(57) 0.064(6) 0.082(6) 0.026(4) -0.038(5) -0.008(4) -0.004(4)
C(58) 0.036(4) 0.044(3) 0.027(4) -0.010(3) -0.004(3) -0.008(3)
C(59) 0.025(3) 0.027(2) 0.036(4) -0.014(2) -0.002(2) -0.003(2)
C(60) 0.026(3) 0.044(3) 0.041(4) -0.018(3) 0.006(3) -0.003(3)
C(61) 0.035(4) 0.053(4) 0.047(5) -0.010(3) 0.014(3) -0.003(3)
C(62) 0.038(4) 0.043(4) 0.075(6) -0.021(3) 0.018(4) -0.008(4)
C(63) 0.035(4) 0.051(4) 0.084(7) -0.031(3) 0.013(4) -0.021(4)
C(64) 0.031(4) 0.043(3) 0.049(4) -0.020(3) 0.008(3) -0.016(3)
C(65) 0.025(3) 0.023(2) 0.022(3) -0.010(2) -0.001(2) -0.003(2)
C(66) 0.034(3) 0.026(2) 0.029(3) -0.006(2) 0.005(3) -0.004(2)
C(67) 0.045(4) 0.031(3) 0.025(3) -0.006(3) -0.000(3) -0.001(2)
C(68) 0.045(4) 0.036(3) 0.028(4) -0.014(3) -0.007(3) 0.007(2)
C(69) 0.046(4) 0.050(4) 0.017(3) -0.014(3) 0.008(3) -0.005(3)
C(70) 0.035(3) 0.036(3) 0.025(3) -0.014(2) 0.007(2) -0.003(2)
C(71) 0.027(3) 0.037(3) 0.022(3) -0.017(2) 0.006(2) -0.016(2)
C(72) 0.029(3) 0.067(4) 0.019(3) -0.012(3) 0.005(2) -0.019(3)
C(73) 0.039(4) 0.099(7) 0.039(5) -0.029(4) 0.020(3) -0.044(5)
C(74) 0.042(5) 0.109(7) 0.039(5) -0.047(5) 0.016(4) -0.042(5)
C(75) 0.072(6) 0.079(5) 0.031(4) -0.059(5) 0.022(4) -0.031(4)
C(76) 0.056(5) 0.054(4) 0.023(3) -0.038(3) 0.018(3) -0.020(3)
C(77) 0.031(3) 0.032(3) 0.031(3) -0.012(2) 0.006(2) -0.016(2)
C(78) 0.078(6) 0.047(4) 0.030(4) -0.046(4) -0.006(3) -0.007(3)
C(79) 0.080(6) 0.046(4) 0.047(5) -0.046(4) -0.011(4) -0.006(3)
C(80) 0.066(6) 0.075(5) 0.059(6) -0.052(5) 0.014(4) -0.044(4)
C(81) 0.162(12) 0.192(13) 0.078(8) -0.158(12) 0.081(8) -0.103(9)
C(82) 0.133(10) 0.143(10) 0.052(6) -0.119(9) 0.044(6) -0.064(6)
C(83) 0.055(6) 0.075(6) 0.058(6) -0.017(4) 0.002(4) -0.018(5)
C(84) 0.092(8) 0.064(5) 0.045(5) -0.017(5) 0.030(5) -0.007(4)
C(85) 0.074(7) 0.065(6) 0.102(9) -0.023(5) 0.044(7) -0.015(6)
C(86) 0.092(9) 0.090(8) 0.107(10) -0.048(7) 0.017(7) -0.033(7)
C(87) 0.25(2) 0.090(9) 0.073(9) -0.066(12) 0.018(11) -0.019(7)

loop_
_atom_type_symbol
_atom_type_description
_atom_type_scat_dispersion_real
_atom_type_scat_dispersion_imag
_atom_type_scat_source
H H 0.000 0.000
;
International Tables for Crystallography
(1992, Vol. C, Table 6.1.1.4)
;
Hg Hg -2.389 9.227
;
International Tables for Crystallography
(1992, Vol. C, Tables 4.2.6.8 and 6.1.1.4)
;
I I -0.474 1.812
;
International Tables for Crystallography
(1992, Vol. C, Tables 4.2.6.8 and 6.1.1.4)
;
P P 0.102 0.094
;
International Tables for Crystallography
(1992, Vol. C, Tables 4.2.6.8 and 6.1.1.4)
;
Pd Pd -0.999 1.007
;
International Tables for Crystallography
(1992, Vol. C, Tables 4.2.6.8 and 6.1.1.4)
;
Pt Pt -1.703 8.390
;
International Tables for Crystallography
(1992, Vol. C, Tables 4.2.6.8 and 6.1.1.4)
;
N N 0.006 0.003
;
International Tables for Crystallography
(1992, Vol. C, Tables 4.2.6.8 and 6.1.1.4)
;
Cl Cl 0.148 0.159
;
International Tables for Crystallography
(1992, Vol. C, Tables 4.2.6.8 and 6.1.1.4)
;
C C 0.003 0.002
;
International Tables for Crystallography
(1992, Vol. C, Tables 4.2.6.8 and 6.1.1.4)
;

loop_
_geom_angle_atom_site_label_1
_geom_angle_atom_site_label_2
_geom_angle_atom_site_label_3
_geom_angle
_geom_angle_publ_flag
Pt(1) Hg(1) Pt(2) 53.415(8) yes
Pt(1) Hg(1) I(2) 74.470(16) yes
Pt(1) Hg(1) Pd(1) 126.616(13) yes
Pt(2) Hg(1) I(2) 127.540(18) yes
Pt(2) Hg(1) Pd(1) 73.206(12) yes
I(2) Hg(1) Pd(1) 158.364(18) yes
I(3) Hg(2) I(4) 104.85(2) yes
I(3) Hg(2) I(5) 107.197(19) yes
I(3) Hg(2) I(6) 107.24(2) yes
I(4) Hg(2) I(5) 116.03(2) yes
I(4) Hg(2) I(6) 108.85(2) yes
I(5) Hg(2) I(6) 112.07(2) yes
Hg(1) Pt(1) Pt(2) 54.377(8) yes
Hg(1) Pt(1) P(1) 97.15(5) yes
Hg(1) Pt(1) P(4) 88.24(4) yes
Hg(1) Pt(1) C(1) 135.4(2) yes
Pt(2) Pt(1) P(1) 91.66(5) yes
Pt(2) Pt(1) P(4) 94.31(4) yes
Pt(2) Pt(1) C(1) 170.2(2) yes
P(1) Pt(1) P(4) 173.58(7) yes
P(1) Pt(1) C(1) 86.71(18) yes
P(4) Pt(1) C(1) 87.01(17) yes
Hg(1) Pt(2) Pt(1) 72.209(10) yes
Hg(1) Pt(2) I(1) 121.047(14) yes
Hg(1) Pt(2) P(2) 90.26(4) yes
Hg(1) Pt(2) P(5) 90.35(4) yes
Pt(1) Pt(2) I(1) 166.743(14) yes
Pt(1) Pt(2) P(2) 93.18(5) yes
Pt(1) Pt(2) P(5) 90.95(4) yes
I(1) Pt(2) P(2) 86.84(4) yes
I(1) Pt(2) P(5) 89.29(4) yes
P(2) Pt(2) P(5) 175.81(7) yes
Hg(1) Pd(1) P(3) 82.46(5) yes
Hg(1) Pd(1) P(6) 89.06(5) yes
Hg(1) Pd(1) C(2) 176.98(15) yes
P(3) Pd(1) P(6) 170.67(7) yes
P(3) Pd(1) C(2) 95.01(17) yes
P(6) Pd(1) C(2) 93.34(17) yes
Cl(10) Cl(9) C(87) 69.3(9) yes
Cl(9) Cl(10) C(87) 70.1(11) yes
Cl(12) Cl(11) C(87) 85.1(12) yes
Cl(11) Cl(12) C(87) 51.6(8) yes
Pt(1) P(1) C(3) 112.1(2) yes
Pt(1) P(1) C(23) 114.8(2) yes
Pt(1) P(1) C(29) 114.1(2) yes
C(3) P(1) C(23) 104.3(3) yes
C(3) P(1) C(29) 107.0(3) yes
C(23) P(1) C(29) 103.6(3) yes
Pt(2) P(2) C(3) 114.2(2) yes
Pt(2) P(2) C(4) 116.0(2) yes
Pt(2) P(2) C(35) 115.97(17) yes
C(3) P(2) C(4) 102.3(3) yes
C(3) P(2) C(35) 104.1(3) yes
C(4) P(2) C(35) 102.4(3) yes
Pd(1) P(3) C(4) 110.46(16) yes
Pd(1) P(3) C(41) 119.26(19) yes
Pd(1) P(3) C(47) 114.2(2) yes
C(4) P(3) C(41) 107.8(3) yes
C(4) P(3) C(47) 103.9(3) yes
C(41) P(3) C(47) 99.8(2) yes
Pt(1) P(4) C(5) 112.79(18) yes
Pt(1) P(4) C(53) 110.8(2) yes
Pt(1) P(4) C(59) 116.00(19) yes
C(5) P(4) C(53) 105.7(3) yes
C(5) P(4) C(59) 104.4(3) yes
C(53) P(4) C(59) 106.4(3) yes
Pt(2) P(5) C(5) 114.32(19) yes
Pt(2) P(5) C(6) 114.14(17) yes
Pt(2) P(5) C(65) 118.6(2) yes
C(5) P(5) C(6) 100.7(3) yes
C(5) P(5) C(65) 105.1(2) yes
C(6) P(5) C(65) 101.7(2) yes
Pd(1) P(6) C(6) 112.14(19) yes
Pd(1) P(6) C(71) 119.0(2) yes
Pd(1) P(6) C(77) 112.5(2) yes
C(6) P(6) C(71) 105.5(2) yes
C(6) P(6) C(77) 101.7(3) yes
C(71) P(6) C(77) 104.3(3) yes
C(1) N(1) C(7) 173.9(5) yes
C(2) N(2) C(15) 176.1(6) yes
Pt(1) C(1) N(1) 175.3(6) yes
Pd(1) C(2) N(2) 177.0(6) yes
P(1) C(3) P(2) 107.9(2) yes
P(2) C(4) P(3) 117.3(3) yes
P(4) C(5) P(5) 109.2(3) yes
P(5) C(6) P(6) 117.1(3) yes
N(1) C(7) C(8) 116.7(7) yes
N(1) C(7) C(12) 117.7(6) yes
C(8) C(7) C(12) 125.6(8) yes
C(7) C(8) C(9) 114.9(8) yes
C(7) C(8) C(13) 121.2(8) yes
C(9) C(8) C(13) 123.9(8) yes
C(8) C(9) C(10) 120.7(9) yes
C(9) C(10) C(11) 122.0(10) yes
C(10) C(11) C(12) 122.2(9) yes
C(7) C(12) C(11) 114.5(7) yes
C(7) C(12) C(14) 121.3(8) yes
C(11) C(12) C(14) 124.2(8) yes
N(2) C(15) C(16) 117.0(9) yes
N(2) C(15) C(20) 118.0(8) yes
C(16) C(15) C(20) 125.0(9) yes
C(15) C(16) C(17) 116.7(10) yes
C(15) C(16) C(21) 122.8(10) yes
C(17) C(16) C(21) 120.4(10) yes
C(16) C(17) C(18) 118.9(10) yes
C(17) C(18) C(19) 122.5(12) yes
C(18) C(19) C(20) 122.0(12) yes
C(15) C(20) C(19) 114.8(9) yes
C(15) C(20) C(22) 121.3(10) yes
C(19) C(20) C(22) 123.9(11) yes
P(1) C(23) C(24) 121.9(7) yes
P(1) C(23) C(28) 118.6(5) yes
C(24) C(23) C(28) 119.4(7) yes
C(23) C(24) C(25) 120.3(9) yes
C(24) C(25) C(26) 120.8(9) yes
C(25) C(26) C(27) 120.5(10) yes
C(26) C(27) C(28) 120.0(11) yes
C(23) C(28) C(27) 119.0(8) yes
P(1) C(29) C(30) 121.5(5) yes
P(1) C(29) C(34) 118.8(5) yes
C(30) C(29) C(34) 119.7(7) yes
C(29) C(30) C(31) 120.3(7) yes
C(30) C(31) C(32) 118.6(8) yes
C(31) C(32) C(33) 121.6(10) yes
C(32) C(33) C(34) 120.9(9) yes
C(29) C(34) C(33) 118.9(7) yes
P(2) C(35) C(36) 119.2(4) yes
P(2) C(35) C(40) 121.7(4) yes
C(36) C(35) C(40) 119.1(6) yes
C(35) C(36) C(37) 121.1(5) yes
C(36) C(37) C(38) 118.5(6) yes
C(37) C(38) C(39) 120.7(8) yes
C(38) C(39) C(40) 120.9(7) yes
C(35) C(40) C(39) 119.6(6) yes
P(3) C(41) C(42) 116.6(5) yes
P(3) C(41) C(46) 124.1(5) yes
C(42) C(41) C(46) 119.0(6) yes
C(41) C(42) C(43) 120.0(6) yes
C(42) C(43) C(44) 120.6(7) yes
C(43) C(44) C(45) 119.3(7) yes
C(44) C(45) C(46) 119.8(7) yes
C(41) C(46) C(45) 121.1(6) yes
P(3) C(47) C(48) 123.9(6) yes
P(3) C(47) C(52) 116.8(5) yes
C(48) C(47) C(52) 119.0(6) yes
C(47) C(48) C(49) 120.5(7) yes
C(48) C(49) C(50) 120.4(7) yes
C(49) C(50) C(51) 119.6(8) yes
C(50) C(51) C(52) 120.4(8) yes
C(47) C(52) C(51) 120.0(6) yes
P(4) C(53) C(54) 120.2(6) yes
P(4) C(53) C(58) 120.6(4) yes
C(54) C(53) C(58) 119.0(6) yes
C(53) C(54) C(55) 119.1(7) yes
C(54) C(55) C(56) 121.0(7) yes
C(55) C(56) C(57) 120.2(8) yes
C(56) C(57) C(58) 118.7(8) yes
C(53) C(58) C(57) 121.9(6) yes
P(4) C(59) C(60) 121.3(6) yes
P(4) C(59) C(64) 120.5(5) yes
C(60) C(59) C(64) 118.1(7) yes
C(59) C(60) C(61) 121.4(8) yes
C(60) C(61) C(62) 119.4(9) yes
C(61) C(62) C(63) 120.5(9) yes
C(62) C(63) C(64) 121.6(10) yes
C(59) C(64) C(63) 118.9(8) yes
P(5) C(65) C(66) 119.5(5) yes
P(5) C(65) C(70) 121.2(3) yes
C(66) C(65) C(70) 119.3(5) yes
C(65) C(66) C(67) 119.5(6) yes
C(66) C(67) C(68) 120.3(5) yes
C(67) C(68) C(69) 119.7(5) yes
C(68) C(69) C(70) 121.1(6) yes
C(65) C(70) C(69) 120.2(5) yes
P(6) C(71) C(72) 121.7(5) yes
P(6) C(71) C(76) 120.4(4) yes
C(72) C(71) C(76) 117.8(7) yes
C(71) C(72) C(73) 121.4(7) yes
C(72) C(73) C(74) 120.5(7) yes
C(73) C(74) C(75) 119.6(9) yes
C(74) C(75) C(76) 120.6(8) yes
C(71) C(76) C(75) 120.1(6) yes
P(6) C(77) C(78) 121.2(6) yes
P(6) C(77) C(82) 120.8(8) yes
C(78) C(77) C(82) 117.7(10) yes
C(77) C(78) C(79) 122.3(8) yes
C(78) C(79) C(80) 119.0(9) yes
C(79) C(80) C(81) 119.3(12) yes
C(80) C(81) C(82) 119.7(11) yes
C(77) C(82) C(81) 122.0(11) yes
Cl(1) C(83) Cl(2) 111.1(7) yes
Cl(3) C(84) Cl(4) 107.0(7) yes
Cl(5) C(85) Cl(6) 110.5(7) yes
Cl(7) C(86) Cl(8) 113.8(8) yes
Cl(9) C(87) Cl(10) 40.6(7) yes
Cl(9) C(87) Cl(11) 124.2(10) yes
Cl(9) C(87) Cl(12) 100.2(10) yes
Cl(10) C(87) Cl(11) 97.8(11) yes
Cl(10) C(87) Cl(12) 102.2(11) yes
Cl(11) C(87) Cl(12) 43.4(9) yes
P(1) C(3) H(1) 110.1 no
P(1) C(3) H(2) 110.1 no
P(2) C(3) H(1) 110.1 no
P(2) C(3) H(2) 110.1 no
H(1) C(3) H(2) 108.4 no
P(2) C(4) H(3) 108.0 no
P(2) C(4) H(4) 108.0 no
P(3) C(4) H(3) 108.0 no
P(3) C(4) H(4) 108.0 no
H(3) C(4) H(4) 107.2 no
P(4) C(5) H(5) 109.8 no
P(4) C(5) H(6) 109.8 no
P(5) C(5) H(5) 109.8 no
P(5) C(5) H(6) 109.8 no
H(5) C(5) H(6) 108.3 no
P(5) C(6) H(7) 108.0 no
P(5) C(6) H(8) 108.0 no
P(6) C(6) H(7) 108.0 no
P(6) C(6) H(8) 108.0 no
H(7) C(6) H(8) 107.3 no
C(8) C(9) H(9) 119.7 no
C(10) C(9) H(9) 119.7 no
C(9) C(10) H(10) 119.0 no
C(11) C(10) H(10) 119.0 no
C(10) C(11) H(11) 118.9 no
C(12) C(11) H(11) 118.9 no
C(8) C(13) H(15) 109.5 no
C(8) C(13) H(16) 109.5 no
C(8) C(13) H(17) 109.5 no
H(15) C(13) H(16) 109.5 no
H(15) C(13) H(17) 109.5 no
H(16) C(13) H(17) 109.5 no
C(12) C(14) H(18) 109.5 no
C(12) C(14) H(19) 109.5 no
C(12) C(14) H(20) 109.5 no
H(18) C(14) H(19) 109.5 no
H(18) C(14) H(20) 109.5 no
H(19) C(14) H(20) 109.5 no
C(16) C(17) H(12) 120.5 no
C(18) C(17) H(12) 120.5 no
C(17) C(18) H(13) 118.7 no
C(19) C(18) H(13) 118.7 no
C(18) C(19) H(14) 119.0 no
C(20) C(19) H(14) 119.0 no
C(16) C(21) H(21) 109.5 no
C(16) C(21) H(22) 109.5 no
C(16) C(21) H(23) 109.5 no
H(21) C(21) H(22) 109.5 no
H(21) C(21) H(23) 109.5 no
H(22) C(21) H(23) 109.5 no
C(20) C(22) H(24) 109.5 no
C(20) C(22) H(25) 109.5 no
C(20) C(22) H(26) 109.5 no
H(24) C(22) H(25) 109.5 no
H(24) C(22) H(26) 109.5 no
H(25) C(22) H(26) 109.5 no
C(23) C(24) H(27) 119.9 no
C(25) C(24) H(27) 119.9 no
C(24) C(25) H(28) 119.6 no
C(26) C(25) H(28) 119.6 no
C(25) C(26) H(29) 119.8 no
C(27) C(26) H(29) 119.8 no
C(26) C(27) H(30) 120.0 no
C(28) C(27) H(30) 120.0 no
C(23) C(28) H(31) 120.5 no
C(27) C(28) H(31) 120.5 no
C(29) C(30) H(32) 119.9 no
C(31) C(30) H(32) 119.9 no
C(30) C(31) H(33) 120.7 no
C(32) C(31) H(33) 120.7 no
C(31) C(32) H(34) 119.2 no
C(33) C(32) H(34) 119.2 no
C(32) C(33) H(35) 119.6 no
C(34) C(33) H(35) 119.6 no
C(29) C(34) H(36) 120.5 no
C(33) C(34) H(36) 120.5 no
C(35) C(36) H(37) 119.4 no
C(37) C(36) H(37) 119.4 no
C(36) C(37) H(38) 120.7 no
C(38) C(37) H(38) 120.7 no
C(37) C(38) H(39) 119.7 no
C(39) C(38) H(39) 119.7 no
C(38) C(39) H(40) 119.5 no
C(40) C(39) H(40) 119.5 no
C(35) C(40) H(41) 120.2 no
C(39) C(40) H(41) 120.2 no
C(41) C(42) H(42) 120.0 no
C(43) C(42) H(42) 120.0 no
C(42) C(43) H(43) 119.7 no
C(44) C(43) H(43) 119.7 no
C(43) C(44) H(44) 120.3 no
C(45) C(44) H(44) 120.3 no
C(44) C(45) H(45) 120.1 no
C(46) C(45) H(45) 120.1 no
C(41) C(46) H(46) 119.4 no
C(45) C(46) H(46) 119.4 no
C(47) C(48) H(47) 119.8 no
C(49) C(48) H(47) 119.7 no
C(48) C(49) H(48) 119.8 no
C(50) C(49) H(48) 119.8 no
C(49) C(50) H(49) 120.2 no
C(51) C(50) H(49) 120.2 no
C(50) C(51) H(50) 119.8 no
C(52) C(51) H(50) 119.8 no
C(47) C(52) H(51) 120.0 no
C(51) C(52) H(51) 120.0 no
C(53) C(54) H(52) 120.5 no
C(55) C(54) H(52) 120.4 no
C(54) C(55) H(53) 119.5 no
C(56) C(55) H(53) 119.5 no
C(55) C(56) H(54) 119.9 no
C(57) C(56) H(54) 119.9 no
C(56) C(57) H(55) 120.6 no
C(58) C(57) H(55) 120.6 no
C(53) C(58) H(56) 119.1 no
C(57) C(58) H(56) 119.1 no
C(59) C(60) H(57) 119.3 no
C(61) C(60) H(57) 119.3 no
C(60) C(61) H(58) 120.3 no
C(62) C(61) H(58) 120.3 no
C(61) C(62) H(59) 119.7 no
C(63) C(62) H(59) 119.7 no
C(62) C(63) H(60) 119.2 no
C(64) C(63) H(60) 119.2 no
C(59) C(64) H(61) 120.5 no
C(63) C(64) H(61) 120.5 no
C(65) C(66) H(62) 120.2 no
C(67) C(66) H(62) 120.2 no
C(66) C(67) H(63) 119.9 no
C(68) C(67) H(63) 119.9 no
C(67) C(68) H(64) 120.1 no
C(69) C(68) H(64) 120.1 no
C(68) C(69) H(65) 119.5 no
C(70) C(69) H(65) 119.5 no
C(65) C(70) H(66) 119.9 no
C(69) C(70) H(66) 119.9 no
C(71) C(72) H(67) 119.3 no
C(73) C(72) H(67) 119.3 no
C(72) C(73) H(68) 119.7 no
C(74) C(73) H(68) 119.7 no
C(73) C(74) H(69) 120.2 no
C(75) C(74) H(69) 120.2 no
C(74) C(75) H(70) 119.7 no
C(76) C(75) H(70) 119.7 no
C(71) C(76) H(71) 120.0 no
C(75) C(76) H(71) 120.0 no
C(77) C(78) H(72) 118.9 no
C(79) C(78) H(72) 118.9 no
C(78) C(79) H(73) 120.5 no
C(80) C(79) H(73) 120.5 no
C(79) C(80) H(74) 120.4 no
C(81) C(80) H(74) 120.4 no
C(80) C(81) H(75) 120.1 no
C(82) C(81) H(75) 120.1 no
C(77) C(82) H(76) 119.0 no
C(81) C(82) H(76) 119.0 no
Cl(1) C(83) H(77) 109.4 no
Cl(1) C(83) H(78) 109.4 no
Cl(2) C(83) H(77) 109.4 no
Cl(2) C(83) H(78) 109.4 no
H(77) C(83) H(78) 108.0 no
Cl(3) C(84) H(79) 110.3 no
Cl(3) C(84) H(80) 110.3 no
Cl(4) C(84) H(79) 110.3 no
Cl(4) C(84) H(80) 110.3 no
H(79) C(84) H(80) 108.6 no
Cl(5) C(85) H(81) 109.6 no
Cl(5) C(85) H(82) 109.6 no
Cl(6) C(85) H(81) 109.6 no
Cl(6) C(85) H(82) 109.6 no
H(81) C(85) H(82) 108.1 no
Cl(7) C(86) H(83) 108.8 no
Cl(7) C(86) H(84) 108.8 no
Cl(8) C(86) H(83) 108.8 no
Cl(8) C(86) H(84) 108.8 no
H(83) C(86) H(84) 107.7 no

loop_
_geom_bond_atom_site_label_1
_geom_bond_atom_site_label_2
_geom_bond_distance
_geom_bond_publ_flag
Hg(1) Pt(1) 3.2473(3) yes
Hg(1) Pt(2) 2.7722(3) yes
Hg(1) I(2) 2.6706(7) yes
Hg(1) Pd(1) 2.6118(6) yes
Hg(2) I(3) 2.8127(6) yes
Hg(2) I(4) 2.7687(7) yes
Hg(2) I(5) 2.7776(7) yes
Hg(2) I(6) 2.8260(8) yes
Pt(1) Pt(2) 2.7384(4) yes
Pt(1) P(1) 2.3141(15) yes
Pt(1) P(4) 2.3215(13) yes
Pt(1) C(1) 1.924(8) yes
Pt(2) I(1) 2.7140(5) yes
Pt(2) P(2) 2.2976(13) yes
Pt(2) P(5) 2.2934(13) yes
Pd(1) P(3) 2.3130(13) yes
Pd(1) P(6) 2.3314(14) yes
Pd(1) C(2) 2.010(8) yes
Cl(1) C(83) 1.720(9) yes
Cl(2) C(83) 1.769(13) yes
Cl(3) C(84) 1.699(9) yes
Cl(4) C(84) 1.790(16) yes
Cl(5) C(85) 1.728(12) yes
Cl(6) C(85) 1.675(13) yes
Cl(7) C(86) 1.679(16) yes
Cl(8) C(86) 1.699(11) yes
Cl(9) Cl(10) 1.13(2) yes
Cl(9) C(87) 1.638(15) yes
Cl(10) C(87) 1.63(2) yes
Cl(11) Cl(12) 1.38(2) yes
Cl(11) C(87) 1.57(2) yes
Cl(12) C(87) 2.00(2) yes
P(1) C(3) 1.809(7) yes
P(1) C(23) 1.830(7) yes
P(1) C(29) 1.810(8) yes
P(2) C(3) 1.841(7) yes
P(2) C(4) 1.851(6) yes
P(2) C(35) 1.814(6) yes
P(3) C(4) 1.837(6) yes
P(3) C(41) 1.836(6) yes
P(3) C(47) 1.828(7) yes
P(4) C(5) 1.806(7) yes
P(4) C(53) 1.810(6) yes
P(4) C(59) 1.817(7) yes
P(5) C(5) 1.824(7) yes
P(5) C(6) 1.833(7) yes
P(5) C(65) 1.820(5) yes
P(6) C(6) 1.834(5) yes
P(6) C(71) 1.823(7) yes
P(6) C(77) 1.834(8) yes
N(1) C(1) 1.166(11) yes
N(1) C(7) 1.413(11) yes
N(2) C(2) 1.168(11) yes
N(2) C(15) 1.406(12) yes
C(7) C(8) 1.405(10) yes
C(7) C(12) 1.409(12) yes
C(8) C(9) 1.408(14) yes
C(8) C(13) 1.486(13) yes
C(9) C(10) 1.380(16) yes
C(10) C(11) 1.341(13) yes
C(11) C(12) 1.402(15) yes
C(12) C(14) 1.476(12) yes
C(15) C(16) 1.425(14) yes
C(15) C(20) 1.394(16) yes
C(16) C(17) 1.400(16) yes
C(16) C(21) 1.484(17) yes
C(17) C(18) 1.401(18) yes
C(18) C(19) 1.352(17) yes
C(19) C(20) 1.416(17) yes
C(20) C(22) 1.473(15) yes
C(23) C(24) 1.354(10) yes
C(23) C(28) 1.413(14) yes
C(24) C(25) 1.408(13) yes
C(25) C(26) 1.336(18) yes
C(26) C(27) 1.382(16) yes
C(27) C(28) 1.401(14) yes
C(29) C(30) 1.384(9) yes
C(29) C(34) 1.421(10) yes
C(30) C(31) 1.410(13) yes
C(31) C(32) 1.398(15) yes
C(32) C(33) 1.351(13) yes
C(33) C(34) 1.394(15) yes
C(35) C(36) 1.385(7) yes
C(35) C(40) 1.383(8) yes
C(36) C(37) 1.391(10) yes
C(37) C(38) 1.391(11) yes
C(38) C(39) 1.351(11) yes
C(39) C(40) 1.394(12) yes
C(41) C(42) 1.404(9) yes
C(41) C(46) 1.367(9) yes
C(42) C(43) 1.384(11) yes
C(43) C(44) 1.374(11) yes
C(44) C(45) 1.398(12) yes
C(45) C(46) 1.384(11) yes
C(47) C(48) 1.383(9) yes
C(47) C(52) 1.390(11) yes
C(48) C(49) 1.385(11) yes
C(49) C(50) 1.378(14) yes
C(50) C(51) 1.371(11) yes
C(51) C(52) 1.396(11) yes
C(53) C(54) 1.395(8) yes
C(53) C(58) 1.371(10) yes
C(54) C(55) 1.391(11) yes
C(55) C(56) 1.357(14) yes
C(56) C(57) 1.392(11) yes
C(57) C(58) 1.375(10) yes
C(59) C(60) 1.402(11) yes
C(59) C(64) 1.406(12) yes
C(60) C(61) 1.393(12) yes
C(61) C(62) 1.363(15) yes
C(62) C(63) 1.368(15) yes
C(63) C(64) 1.397(13) yes
C(65) C(66) 1.400(7) yes
C(65) C(70) 1.382(9) yes
C(66) C(67) 1.383(8) yes
C(67) C(68) 1.377(10) yes
C(68) C(69) 1.370(9) yes
C(69) C(70) 1.365(8) yes
C(71) C(72) 1.397(8) yes
C(71) C(76) 1.395(9) yes
C(72) C(73) 1.395(12) yes
C(73) C(74) 1.349(14) yes
C(74) C(75) 1.397(11) yes
C(75) C(76) 1.398(13) yes
C(77) C(78) 1.369(12) yes
C(77) C(82) 1.354(13) yes
C(78) C(79) 1.386(15) yes
C(79) C(80) 1.372(14) yes
C(80) C(81) 1.382(18) yes
C(81) C(82) 1.38(2) yes
C(3) H(1) 0.990 no
C(3) H(2) 0.990 no
C(4) H(3) 0.990 no
C(4) H(4) 0.990 no
C(5) H(5) 0.990 no
C(5) H(6) 0.990 no
C(6) H(7) 0.990 no
C(6) H(8) 0.990 no
C(9) H(9) 0.950 no
C(10) H(10) 0.950 no
C(11) H(11) 0.950 no
C(13) H(15) 0.980 no
C(13) H(16) 0.980 no
C(13) H(17) 0.980 no
C(14) H(18) 0.980 no
C(14) H(19) 0.980 no
C(14) H(20) 0.980 no
C(17) H(12) 0.950 no
C(18) H(13) 0.950 no
C(19) H(14) 0.950 no
C(21) H(21) 0.980 no
C(21) H(22) 0.980 no
C(21) H(23) 0.980 no
C(22) H(24) 0.980 no
C(22) H(25) 0.980 no
C(22) H(26) 0.980 no
C(24) H(27) 0.950 no
C(25) H(28) 0.950 no
C(26) H(29) 0.950 no
C(27) H(30) 0.950 no
C(28) H(31) 0.950 no
C(30) H(32) 0.950 no
C(31) H(33) 0.950 no
C(32) H(34) 0.950 no
C(33) H(35) 0.950 no
C(34) H(36) 0.950 no
C(36) H(37) 0.950 no
C(37) H(38) 0.950 no
C(38) H(39) 0.950 no
C(39) H(40) 0.950 no
C(40) H(41) 0.950 no
C(42) H(42) 0.950 no
C(43) H(43) 0.950 no
C(44) H(44) 0.950 no
C(45) H(45) 0.950 no
C(46) H(46) 0.950 no
C(48) H(47) 0.950 no
C(49) H(48) 0.950 no
C(50) H(49) 0.950 no
C(51) H(50) 0.950 no
C(52) H(51) 0.950 no
C(54) H(52) 0.950 no
C(55) H(53) 0.950 no
C(56) H(54) 0.950 no
C(57) H(55) 0.950 no
C(58) H(56) 0.950 no
C(60) H(57) 0.950 no
C(61) H(58) 0.950 no
C(62) H(59) 0.950 no
C(63) H(60) 0.950 no
C(64) H(61) 0.950 no
C(66) H(62) 0.950 no
C(67) H(63) 0.950 no
C(68) H(64) 0.950 no
C(69) H(65) 0.950 no
C(70) H(66) 0.950 no
C(72) H(67) 0.950 no
C(73) H(68) 0.950 no
C(74) H(69) 0.950 no
C(75) H(70) 0.950 no
C(76) H(71) 0.950 no
C(78) H(72) 0.950 no
C(79) H(73) 0.950 no
C(80) H(74) 0.950 no
C(81) H(75) 0.950 no
C(82) H(76) 0.950 no
C(83) H(77) 0.990 no
C(83) H(78) 0.990 no
C(84) H(79) 0.990 no
C(84) H(80) 0.990 no
C(85) H(81) 0.990 no
C(85) H(82) 0.990 no
C(86) H(83) 0.990 no
C(86) H(84) 0.990 no
